data_4082985
loop_
_publ_author_name
'Lake, Benjamin R. M.'
'Willans, Charlotte E.'

_publ_section_title
;
 Remarkable Stability of Copper(II)--N-Heterocyclic Carbene Complexes Void
 of an Anionic Tether
;
_journal_issue 8
_journal_name_full Organometallics
_journal_page_first 2027
_journal_paper_doi 10.1021/om500178e
_journal_volume 33
_journal_year 2014
_chemical_formula_moiety '2(C14 H19 Br2 Cu N3 O2 S), C3 H7 O, 2(C)'
_chemical_formula_sum 'C33 H45 Br4 Cu2 N6 O5 S2'
_chemical_formula_weight 1116.59
_chemical_name_systematic
; 
 ? 
;
_space_group_IT_number 15
_symmetry_cell_setting monoclinic
_symmetry_space_group_name_Hall '-C 2yc'
_symmetry_space_group_name_H-M 'C 1 2/c 1'
_atom_sites_solution_hydrogens geom
_atom_sites_solution_primary direct
_atom_sites_solution_secondary difmap
_audit_creation_method SHELXL-97
_cell_angle_alpha 90.00
_cell_angle_beta 102.552(3)
_cell_angle_gamma 90.00
_cell_formula_units_Z 4
_cell_length_a 20.3292(7)
_cell_length_b 12.6548(3)
_cell_length_c 17.0258(5)
_cell_measurement_reflns_used 4116
_cell_measurement_temperature 99.9(4)
_cell_measurement_theta_max 73.2610
_cell_measurement_theta_min 4.6180
_cell_volume 4275.4(2)
_computing_cell_refinement
;
CrysAlisPro, Agilent Technologies,
Version 1.171.36.28e (release 10-06-2013 CrysAlis171 .NET)
(compiled Jun 10 2013,11:58:50)
;
_computing_data_collection
;
CrysAlisPro, Agilent Technologies,
Version 1.171.36.28e (release 10-06-2013 CrysAlis171 .NET)
(compiled Jun 10 2013,11:58:50)
;
_computing_data_reduction
;
CrysAlisPro, Agilent Technologies,
Version 1.171.36.28e (release 10-06-2013 CrysAlis171 .NET)
(compiled Jun 10 2013,11:58:50)
;
_computing_molecular_graphics 'ORTEP-III Version 1.08 (Farrugia, 2005)'
_computing_publication_material
;
enCIFer: A program for viewing, editing and visualising CIFs.
F. H. Allen, O. Johnson, G. P. Shields, B. R. Smith, M. Towler,
J. Applied Cryst., 37, 331-334, 2004
;
_computing_structure_refinement
;
SHELXS-97 (Sheldrick, G. M.    Acta Cryst. (2008). A64, 112)
XSeed (L.J.Barbour, J.Supramol. Chem., 2003, 1, 189.)
;
_computing_structure_solution
;
SHELXS-97 (Sheldrick, G. M.    Acta Cryst. (2008). A64, 112)
XSeed (L.J.Barbour, J.Supramol. Chem., 2003, 1, 189.)
;
_diffrn_ambient_temperature 99.9(4)
_diffrn_detector_area_resol_mean 5.3095
_diffrn_measured_fraction_theta_full 0.998
_diffrn_measured_fraction_theta_max 0.998
_diffrn_measurement_device_type 'SuperNova, Dual, Cu at zero, Atlas'
_diffrn_measurement_method '\w scans'
_diffrn_radiation_monochromator mirror
_diffrn_radiation_source 'SuperNova (Cu) X-ray Source'
_diffrn_radiation_type 'Cu K\a'
_diffrn_radiation_wavelength 1.54184
_diffrn_reflns_av_R_equivalents 0.0249
_diffrn_reflns_av_sigmaI/netI 0.0326
_diffrn_reflns_limit_h_max 19
_diffrn_reflns_limit_h_min -24
_diffrn_reflns_limit_k_max 15
_diffrn_reflns_limit_k_min -14
_diffrn_reflns_limit_l_max 20
_diffrn_reflns_limit_l_min -11
_diffrn_reflns_number 8036
_diffrn_reflns_theta_full 66.60
_diffrn_reflns_theta_max 66.60
_diffrn_reflns_theta_min 4.14
_diffrn_standards_decay_% 0
_diffrn_standards_interval_count 0
_diffrn_standards_interval_time 0
_diffrn_standards_number 0
_exptl_absorpt_coefficient_mu 6.889
_exptl_absorpt_correction_T_max 0.8200
_exptl_absorpt_correction_T_min 0.5179
_exptl_absorpt_correction_type multi-scan
_exptl_absorpt_process_details
;
CrysAlisPro, Agilent Technologies,
Version 1.171.36.32 (release 02-08-2013 CrysAlis171 .NET)
(compiled Aug  2 2013,16:46:58)
Empirical absorption correction using spherical harmonics,
 implemented in SCALE3 ABSPACK scaling algorithm.
;
_exptl_crystal_colour blue
_exptl_crystal_density_diffrn 1.735
_exptl_crystal_density_method 'not measured'
_exptl_crystal_description needle
_exptl_crystal_F_000 2220
_exptl_crystal_size_max 0.11
_exptl_crystal_size_mid 0.05
_exptl_crystal_size_min 0.03
_refine_diff_density_max 1.660
_refine_diff_density_min -1.523
_refine_diff_density_rms 0.124
_refine_ls_extinction_method none
_refine_ls_goodness_of_fit_ref 1.050
_refine_ls_hydrogen_treatment constr
_refine_ls_matrix_type full
_refine_ls_number_parameters 232
_refine_ls_number_reflns 3776
_refine_ls_number_restraints 5
_refine_ls_restrained_S_all 1.051
_refine_ls_R_factor_all 0.0460
_refine_ls_R_factor_gt 0.0392
_refine_ls_shift/su_max 0.001
_refine_ls_shift/su_mean 0.000
_refine_ls_structure_factor_coef Fsqd
_refine_ls_weighting_details 'calc w=1/[\s^2^(Fo^2^)+(0.0704P)^2^+13.3999P] where P=(Fo^2^+2Fc^2^)/3'
_refine_ls_weighting_scheme calc
_refine_ls_wR_factor_gt 0.1064
_refine_ls_wR_factor_ref 0.1125
_reflns_number_gt 3292
_reflns_number_total 3776
_reflns_threshold_expression >2sigma(I)
_cod_data_source_file om500178e_si_002.cif
_cod_data_source_block Complex5d-dmso
_cod_depositor_comments 'Adding full bibliography for 4082971--4082988.cif.'
_cod_original_sg_symbol_H-M 'C 2/c'
_cod_database_code 4082985

loop_
_symmetry_equiv_pos_as_xyz
'x, y, z'
'-x, y, -z+1/2'
'x+1/2, y+1/2, z'
'-x+1/2, y+1/2, -z+1/2'
'-x, -y, -z'
'x, -y, z-1/2'
'-x+1/2, -y+1/2, -z'
'x+1/2, -y+1/2, z-1/2'

loop_
_atom_site_label
_atom_site_type_symbol
_atom_site_fract_x
_atom_site_fract_y
_atom_site_fract_z
_atom_site_U_iso_or_equiv
_atom_site_adp_type
_atom_site_occupancy
_atom_site_symmetry_multiplicity
_atom_site_calc_flag
_atom_site_refinement_flags
_atom_site_disorder_assembly
_atom_site_disorder_group
Br1 Br 0.40410(2) 0.81018(3) 0.54396(2) 0.02371(14) Uani 1 1 d . . .
Br2 Br 0.31275(2) 0.78576(3) 0.28924(2) 0.02385(14) Uani 1 1 d . . .
Cu1 Cu 0.40664(3) 0.73037(5) 0.41078(3) 0.01949(17) Uani 1 1 d . . .
S1 S 0.28027(5) 0.63785(8) 0.44215(6) 0.0204(2) Uani 1 1 d . . .
O1 O 0.61754(15) 0.4431(2) 0.29837(17) 0.0246(6) Uani 1 1 d . . .
O2 O 0.35164(14) 0.6095(2) 0.43168(17) 0.0226(6) Uani 1 1 d . . .
O3 O 0.2815(5) 0.2658(11) 0.5059(6) 0.071(3) Uani 0.50 1 d PD . 1
N1 N 0.48245(17) 0.9316(3) 0.3763(2) 0.0208(7) Uani 1 1 d . . .
N2 N 0.52333(17) 0.7806(3) 0.35524(19) 0.0195(7) Uani 1 1 d . . .
N3 N 0.47978(17) 0.6226(3) 0.38561(19) 0.0202(7) Uani 1 1 d . . .
C1 C 0.4111(3) 1.1622(4) 0.2948(3) 0.0393(11) Uani 1 1 d . . .
H1A H 0.4452 1.2043 0.3271 0.047 Uiso 1 1 calc R . .
H1B H 0.3851 1.1895 0.2458 0.047 Uiso 1 1 calc R . .
C2 C 0.3997(2) 1.0653(4) 0.3180(3) 0.0304(10) Uani 1 1 d . . .
H2 H 0.3653 1.0249 0.2846 0.036 Uiso 1 1 calc R . .
C3 C 0.4381(2) 1.0163(3) 0.3940(3) 0.0245(8) Uani 1 1 d . . .
H3A H 0.4655 1.0710 0.4277 0.029 Uiso 1 1 calc R . .
H3B H 0.4061 0.9868 0.4246 0.029 Uiso 1 1 calc R . .
C4 C 0.4717(2) 0.8275(3) 0.3817(2) 0.0202(8) Uani 1 1 d . . .
C5 C 0.5399(2) 0.9501(3) 0.3453(2) 0.0239(8) Uani 1 1 d . . .
H5 H 0.5573 1.0172 0.3351 0.029 Uiso 1 1 calc R . .
C6 C 0.5658(2) 0.8557(3) 0.3327(2) 0.0228(8) Uani 1 1 d . . .
H6 H 0.6051 0.8427 0.3126 0.027 Uiso 1 1 calc R . .
C7 C 0.5274(2) 0.6691(3) 0.3548(2) 0.0194(8) Uani 1 1 d . . .
C8 C 0.57658(19) 0.6167(3) 0.3244(2) 0.0194(8) Uani 1 1 d . . .
H8 H 0.6094 0.6539 0.3031 0.023 Uiso 1 1 calc R . .
C9 C 0.5751(2) 0.5066(3) 0.3269(2) 0.0211(8) Uani 1 1 d . . .
C10 C 0.5274(2) 0.4560(3) 0.3621(2) 0.0233(8) Uani 1 1 d . . .
H10 H 0.5272 0.3812 0.3668 0.028 Uiso 1 1 calc R . .
C11 C 0.4810(2) 0.5162(3) 0.3895(2) 0.0232(8) Uani 1 1 d . . .
H11 H 0.4482 0.4813 0.4124 0.028 Uiso 1 1 calc R . .
C12 C 0.6695(2) 0.4921(4) 0.2651(3) 0.0280(9) Uani 1 1 d . . .
H12A H 0.6487 0.5350 0.2184 0.042 Uiso 1 1 calc R . .
H12B H 0.6976 0.4373 0.2485 0.042 Uiso 1 1 calc R . .
H12C H 0.6974 0.5372 0.3060 0.042 Uiso 1 1 calc R . .
C13 C 0.2278(2) 0.5499(4) 0.3740(3) 0.0319(10) Uani 1 1 d . . .
H13A H 0.2275 0.5712 0.3185 0.048 Uiso 1 1 calc R . .
H13B H 0.1819 0.5525 0.3829 0.048 Uiso 1 1 calc R . .
H13C H 0.2454 0.4778 0.3830 0.048 Uiso 1 1 calc R . .
C14 C 0.2744(2) 0.5771(4) 0.5348(3) 0.0276(9) Uani 1 1 d . . .
H14A H 0.2869 0.5023 0.5337 0.041 Uiso 1 1 calc R . .
H14B H 0.2281 0.5828 0.5422 0.041 Uiso 1 1 calc R . .
H14C H 0.3051 0.6126 0.5793 0.041 Uiso 1 1 calc R . .
C15 C 0.3697(7) 0.3204(13) 0.4538(7) 0.071(3) Uani 0.50 1 d PD A 1
H15A H 0.3439 0.3604 0.4081 0.106 Uiso 0.50 1 calc PR A 1
H15B H 0.4132 0.2999 0.4426 0.106 Uiso 0.50 1 calc PR A 1
H15C H 0.3771 0.3645 0.5023 0.106 Uiso 0.50 1 calc PR A 1
C16A C 0.3286(4) 0.2169(8) 0.4675(5) 0.071(3) Uani 0.50 1 d PD A 1
H16A H 0.3066 0.1828 0.4162 0.085 Uiso 0.50 1 calc PR A 1
H16B H 0.3572 0.1648 0.5028 0.085 Uiso 0.50 1 calc PR A 1
C17A C 0.2313(5) 0.1949(9) 0.5209(6) 0.071(3) Uani 0.50 1 d PD . 1
H17A H 0.2476 0.1527 0.5703 0.085 Uiso 0.50 1 calc PR . 1
H17B H 0.2151 0.1470 0.4748 0.085 Uiso 0.50 1 calc PR . 1
C16B C 0.3286(4) 0.2169(8) 0.4675(5) 0.086(6) Uiso 0.50 1 d PD . 2
C17B C 0.2313(5) 0.1949(9) 0.5209(6) 0.086(6) Uiso 0.50 1 d PD . 2

loop_
_atom_site_aniso_label
_atom_site_aniso_U_11
_atom_site_aniso_U_22
_atom_site_aniso_U_33
_atom_site_aniso_U_23
_atom_site_aniso_U_13
_atom_site_aniso_U_12
Br1 0.0260(2) 0.0241(2) 0.0220(2) -0.00481(15) 0.00751(17) -0.00175(16)
Br2 0.0200(2) 0.0282(2) 0.0240(2) 0.00258(16) 0.00618(17) 0.00317(16)
Cu1 0.0183(3) 0.0193(3) 0.0225(3) -0.0019(2) 0.0080(2) -0.0002(2)
S1 0.0179(4) 0.0235(5) 0.0206(4) -0.0009(4) 0.0061(3) 0.0002(4)
O1 0.0243(14) 0.0242(15) 0.0279(14) 0.0024(12) 0.0113(12) 0.0063(12)
O2 0.0189(14) 0.0222(14) 0.0276(14) -0.0019(11) 0.0067(11) 0.0006(11)
O3 0.044(3) 0.137(8) 0.030(3) -0.010(4) 0.006(3) -0.023(4)
N1 0.0203(16) 0.0203(17) 0.0225(16) -0.0011(13) 0.0065(13) 0.0013(13)
N2 0.0188(16) 0.0206(17) 0.0194(16) -0.0002(13) 0.0051(13) 0.0006(13)
N3 0.0205(16) 0.0214(17) 0.0196(16) -0.0009(13) 0.0064(13) 0.0009(13)
C1 0.050(3) 0.030(2) 0.037(3) 0.006(2) 0.009(2) 0.008(2)
C2 0.030(2) 0.027(2) 0.033(2) -0.0053(18) 0.0043(18) 0.0049(18)
C3 0.024(2) 0.023(2) 0.027(2) -0.0020(17) 0.0085(16) 0.0030(17)
C4 0.0199(19) 0.0190(19) 0.0205(18) -0.0035(15) 0.0020(15) 0.0002(15)
C5 0.022(2) 0.024(2) 0.027(2) -0.0008(17) 0.0096(16) -0.0047(16)
C6 0.0197(19) 0.023(2) 0.027(2) -0.0013(16) 0.0087(16) -0.0031(16)
C7 0.0191(19) 0.0218(19) 0.0163(17) -0.0005(15) 0.0019(15) 0.0007(15)
C8 0.0169(18) 0.0222(19) 0.0191(18) 0.0021(15) 0.0042(14) 0.0007(15)
C9 0.0178(19) 0.025(2) 0.0197(18) -0.0008(15) 0.0031(15) 0.0044(16)
C10 0.025(2) 0.0192(19) 0.0261(19) 0.0012(16) 0.0069(16) 0.0021(16)
C11 0.023(2) 0.022(2) 0.0253(19) 0.0015(16) 0.0069(16) -0.0018(16)
C12 0.026(2) 0.030(2) 0.032(2) 0.0069(18) 0.0145(18) 0.0073(18)
C13 0.022(2) 0.044(3) 0.031(2) -0.012(2) 0.0077(17) -0.0071(19)
C14 0.027(2) 0.032(2) 0.026(2) 0.0017(18) 0.0093(17) 0.0027(18)
C15 0.044(3) 0.137(8) 0.030(3) -0.010(4) 0.006(3) -0.023(4)
C16A 0.044(3) 0.137(8) 0.030(3) -0.010(4) 0.006(3) -0.023(4)
C17A 0.044(3) 0.137(8) 0.030(3) -0.010(4) 0.006(3) -0.023(4)

loop_
_atom_type_symbol
_atom_type_description
_atom_type_scat_dispersion_real
_atom_type_scat_dispersion_imag
_atom_type_scat_source
C C 0.0181 0.0091 'International Tables Vol C Tables 4.2.6.8 and 6.1.1.4'
H H 0.0000 0.0000 'International Tables Vol C Tables 4.2.6.8 and 6.1.1.4'
N N 0.0311 0.0180 'International Tables Vol C Tables 4.2.6.8 and 6.1.1.4'
O O 0.0492 0.0322 'International Tables Vol C Tables 4.2.6.8 and 6.1.1.4'
S S 0.3331 0.5567 'International Tables Vol C Tables 4.2.6.8 and 6.1.1.4'
Cu Cu -1.9646 0.5888 'International Tables Vol C Tables 4.2.6.8 and 6.1.1.4'
Br Br -0.6763 1.2805 'International Tables Vol C Tables 4.2.6.8 and 6.1.1.4'

loop_
_geom_angle_atom_site_label_1
_geom_angle_atom_site_label_2
_geom_angle_atom_site_label_3
_geom_angle
_geom_angle_site_symmetry_1
_geom_angle_site_symmetry_3
C4 Cu1 O2 168.16(15) . .
C4 Cu1 N3 79.08(15) . .
O2 Cu1 N3 89.28(12) . .
C4 Cu1 Br1 97.20(12) . .
O2 Cu1 Br1 91.46(9) . .
N3 Cu1 Br1 126.59(9) . .
C4 Cu1 Br2 92.81(12) . .
O2 Cu1 Br2 90.34(8) . .
N3 Cu1 Br2 116.01(9) . .
Br1 Cu1 Br2 117.39(3) . .
O2 S1 C14 104.31(19) . .
O2 S1 C13 102.92(19) . .
C14 S1 C13 99.3(2) . .
C9 O1 C12 117.8(3) . .
S1 O2 Cu1 115.14(17) . .
C17A O3 C16A 101.9(15) 7_556 .
C17A O3 C17A 113.0(16) 7_556 .
C16A O3 C17A 113.0(10) . .
C4 N1 C5 110.6(3) . .
C4 N1 C3 125.7(3) . .
C5 N1 C3 123.5(3) . .
C4 N2 C6 111.2(3) . .
C4 N2 C7 119.0(3) . .
C6 N2 C7 129.8(3) . .
C7 N3 C11 116.9(4) . .
C7 N3 Cu1 113.2(3) . .
C11 N3 Cu1 129.5(3) . .
C2 C1 H1A 120.0 . .
C2 C1 H1B 120.0 . .
H1A C1 H1B 120.0 . .
C1 C2 C3 123.5(5) . .
C1 C2 H2 118.3 . .
C3 C2 H2 118.3 . .
N1 C3 C2 110.7(3) . .
N1 C3 H3A 109.5 . .
C2 C3 H3A 109.5 . .
N1 C3 H3B 109.5 . .
C2 C3 H3B 109.5 . .
H3A C3 H3B 108.1 . .
N1 C4 N2 104.8(3) . .
N1 C4 Cu1 140.1(3) . .
N2 C4 Cu1 115.1(3) . .
C6 C5 N1 107.4(4) . .
C6 C5 H5 126.3 . .
N1 C5 H5 126.3 . .
C5 C6 N2 106.0(4) . .
C5 C6 H6 127.0 . .
N2 C6 H6 127.0 . .
N3 C7 C8 125.3(4) . .
N3 C7 N2 113.0(3) . .
C8 C7 N2 121.7(4) . .
C7 C8 C9 116.3(4) . .
C7 C8 H8 121.9 . .
C9 C8 H8 121.9 . .
O1 C9 C8 124.5(4) . .
O1 C9 C10 116.1(4) . .
C8 C9 C10 119.4(4) . .
C11 C10 C9 118.9(4) . .
C11 C10 H10 120.5 . .
C9 C10 H10 120.5 . .
N3 C11 C10 123.0(4) . .
N3 C11 H11 118.5 . .
C10 C11 H11 118.5 . .
O1 C12 H12A 109.5 . .
O1 C12 H12B 109.5 . .
H12A C12 H12B 109.5 . .
O1 C12 H12C 109.5 . .
H12A C12 H12C 109.5 . .
H12B C12 H12C 109.5 . .
S1 C13 H13A 109.5 . .
S1 C13 H13B 109.5 . .
H13A C13 H13B 109.5 . .
S1 C13 H13C 109.5 . .
H13A C13 H13C 109.5 . .
H13B C13 H13C 109.5 . .
S1 C14 H14A 109.5 . .
S1 C14 H14B 109.5 . .
H14A C14 H14B 109.5 . .
S1 C14 H14C 109.5 . .
H14A C14 H14C 109.5 . .
H14B C14 H14C 109.5 . .
O3 C16A C15 97.8(9) . .
O3 C16A H16A 112.2 . .
C15 C16A H16A 112.2 . .
O3 C16A H16B 112.2 . .
C15 C16A H16B 112.2 . .
H16A C16A H16B 109.8 . .
O3 C17A C16A 99.7(8) . 7_556
O3 C17A H17A 111.8 . .
C16A C17A H17A 111.8 7_556 .
O3 C17A H17B 111.8 . .
C16A C17A H17B 111.8 7_556 .
H17A C17A H17B 109.6 . .

loop_
_geom_bond_atom_site_label_1
_geom_bond_atom_site_label_2
_geom_bond_distance
_geom_bond_site_symmetry_2
Br1 Cu1 2.4930(7) .
Br2 Cu1 2.5883(7) .
Cu1 C4 1.946(4) .
Cu1 O2 1.972(3) .
Cu1 N3 2.129(3) .
S1 O2 1.542(3) .
S1 C14 1.782(4) .
S1 C13 1.784(4) .
O1 C9 1.345(5) .
O1 C12 1.442(5) .
O3 C17A 0.687(15) 7_556
O3 C16A 1.415(11) .
O3 C17A 1.423(10) .
N1 C4 1.342(5) .
N1 C5 1.402(5) .
N1 C3 1.474(5) .
N2 C4 1.365(5) .
N2 C6 1.393(5) .
N2 C7 1.414(5) .
N3 C7 1.334(5) .
N3 C11 1.347(5) .
C1 C2 1.323(7) .
C1 H1A 0.9500 .
C1 H1B 0.9500 .
C2 C3 1.493(6) .
C2 H2 0.9500 .
C3 H3A 0.9900 .
C3 H3B 0.9900 .
C5 C6 1.342(6) .
C5 H5 0.9500 .
C6 H6 0.9500 .
C7 C8 1.390(6) .
C8 C9 1.395(6) .
C8 H8 0.9500 .
C9 C10 1.400(6) .
C10 C11 1.371(6) .
C10 H10 0.9500 .
C11 H11 0.9500 .
C12 H12A 0.9800 .
C12 H12B 0.9800 .
C12 H12C 0.9800 .
C13 H13A 0.9800 .
C13 H13B 0.9800 .
C13 H13C 0.9800 .
C14 H14A 0.9800 .
C14 H14B 0.9800 .
C14 H14C 0.9800 .
C15 C16A 1.598(14) .
C15 H15A 0.9800 .
C15 H15B 0.9800 .
C15 H15C 0.9800 .
C16A H16A 0.9900 .
C16A H16B 0.9900 .
C17A C16A 1.695(15) 7_556
C17A H17A 0.9900 .
C17A H17B 0.9900 .

loop_
_geom_torsion_atom_site_label_1
_geom_torsion_atom_site_label_2
_geom_torsion_atom_site_label_3
_geom_torsion_atom_site_label_4
_geom_torsion
_geom_torsion_site_symmetry_1
_geom_torsion_site_symmetry_4
C14 S1 O2 Cu1 -127.9(2) . .
C13 S1 O2 Cu1 128.8(2) . .
C4 Cu1 O2 S1 -160.3(6) . .
N3 Cu1 O2 S1 -170.80(19) . .
Br1 Cu1 O2 S1 62.62(16) . .
Br2 Cu1 O2 S1 -54.79(16) . .
C4 Cu1 N3 C7 -7.2(3) . .
O2 Cu1 N3 C7 170.6(3) . .
Br1 Cu1 N3 C7 -98.1(3) . .
Br2 Cu1 N3 C7 80.6(3) . .
C4 Cu1 N3 C11 179.4(4) . .
O2 Cu1 N3 C11 -2.8(4) . .
Br1 Cu1 N3 C11 88.5(4) . .
Br2 Cu1 N3 C11 -92.8(4) . .
C4 N1 C3 C2 -105.2(5) . .
C5 N1 C3 C2 69.8(5) . .
C1 C2 C3 N1 -109.7(5) . .
C5 N1 C4 N2 1.1(4) . .
C3 N1 C4 N2 176.6(3) . .
C5 N1 C4 Cu1 -176.4(4) . .
C3 N1 C4 Cu1 -0.9(7) . .
C6 N2 C4 N1 -0.6(4) . .
C7 N2 C4 N1 178.8(3) . .
C6 N2 C4 Cu1 177.6(3) . .
C7 N2 C4 Cu1 -3.0(4) . .
O2 Cu1 C4 N1 171.8(5) . .
N3 Cu1 C4 N1 -177.5(5) . .
Br1 Cu1 C4 N1 -51.5(5) . .
Br2 Cu1 C4 N1 66.5(5) . .
O2 Cu1 C4 N2 -5.4(9) . .
N3 Cu1 C4 N2 5.2(3) . .
Br1 Cu1 C4 N2 131.2(3) . .
Br2 Cu1 C4 N2 -110.7(3) . .
C4 N1 C5 C6 -1.2(5) . .
C3 N1 C5 C6 -176.8(4) . .
N1 C5 C6 N2 0.8(4) . .
C4 N2 C6 C5 -0.1(5) . .
C7 N2 C6 C5 -179.5(4) . .
C11 N3 C7 C8 2.1(6) . .
Cu1 N3 C7 C8 -172.2(3) . .
C11 N3 C7 N2 -178.3(3) . .
Cu1 N3 C7 N2 7.5(4) . .
C4 N2 C7 N3 -3.4(5) . .
C6 N2 C7 N3 175.9(4) . .
C4 N2 C7 C8 176.3(4) . .
C6 N2 C7 C8 -4.4(6) . .
N3 C7 C8 C9 0.0(6) . .
N2 C7 C8 C9 -179.7(3) . .
C12 O1 C9 C8 2.1(6) . .
C12 O1 C9 C10 -177.2(4) . .
C7 C8 C9 O1 178.2(3) . .
C7 C8 C9 C10 -2.6(6) . .
O1 C9 C10 C11 -177.5(4) . .
C8 C9 C10 C11 3.2(6) . .
C7 N3 C11 C10 -1.4(6) . .
Cu1 N3 C11 C10 171.7(3) . .
C9 C10 C11 N3 -1.2(6) . .
C17A O3 C16A C15 53.0(18) 7_556 .
C17A O3 C16A C15 174.6(10) . .
C17A O3 C17A C16A -44.9(15) 7_556 7_556
C16A O3 C17A C16A -160.0(6) . 7_556
